data_4319049
loop_
_publ_author_name
'Gang Xu'
'Zhe-Ming Wang'
'Zheng He'
'Zhi L\"u'
'Chun-Sheng Liao'
'Chun-Hua Yan'

_publ_contact_author_address
;
State Key Laboratory of Rare Earth Materials Chemistry and Applications &
PKU-HKU Joint Laboratory in Rare Earth Materials and Bioinorganic Chemistry
College of Chemistry
Peking University
Beijing 100871
People's Republic of China
;
_publ_contact_author_email chyan@chem.pku.edu.cn
_publ_contact_author_fax 86-(10)-62754179
_publ_contact_author_name 'Prof. Chun-Hua Yan'
_publ_contact_author_phone 86-(10)-62754179
_publ_section_title
;
 Synthesis and Structural Characterization of Nonanuclear Lanthanide
 Complexes
;
_journal_name_full 'Inorganic Chemistry'
_journal_page_first 6802
_journal_page_last 6807
_journal_paper_doi 10.1021/ic025929u
_journal_volume 41
_journal_year 2002
_chemical_formula_sum 'C169 H177 Cl3 Eu9 N O44'
_chemical_formula_weight 4400.11
_chemical_name_systematic
; 
 ? 
;
_space_group_IT_number 222
_symmetry_cell_setting cubic
_symmetry_space_group_name_Hall '-P 4a 2bc 3'
_symmetry_space_group_name_H-M 'P n -3 n :2'
_atom_sites_solution_hydrogens geom
_atom_sites_solution_primary direct
_atom_sites_solution_secondary difmap
_audit_creation_method SHELXL-97
_cell_angle_alpha 90.00
_cell_angle_beta 90.00
_cell_angle_gamma 90.00
_cell_formula_units_Z 6
_cell_length_a 33.8252(8)
_cell_length_b 33.8252(8)
_cell_length_c 33.8252(8)
_cell_measurement_reflns_used 256330
_cell_measurement_temperature 180
_cell_measurement_theta_max 27.48
_cell_measurement_theta_min 3.40
_cell_volume 38700.9(16)
_computing_cell_refinement 'HKL Scalepack (Otwinowski & Minor, 1997)'
_computing_data_collection 'KappaCCD (Nonius B. V., 1998)'
_computing_data_reduction 'HKL Denzo (Otwinowski & Minor, 1997) & maXus (Mackay et al., 1998)'
_computing_molecular_graphics 'Bruker SHELXTL V5.1 (Sheldrick, 1998)'
_computing_publication_material 'SHELXL-97 (Sheldrick, 1997)'
_computing_structure_refinement 'SHELXL-97 (Sheldrick, 1997)'
_computing_structure_solution 'SHELXS-97 (Sheldrick, 1997)'
_diffrn_ambient_temperature 180
_diffrn_detector_area_resol_mean 0.76
_diffrn_measured_fraction_theta_full 0.998
_diffrn_measured_fraction_theta_max 0.998
_diffrn_measurement_device_type 'NONIUS KappaCCD'
_diffrn_measurement_method CCD
_diffrn_radiation_monochromator graphite
_diffrn_radiation_source 'fine-focus sealed tube'
_diffrn_radiation_type MoK\a
_diffrn_radiation_wavelength 0.71073
_diffrn_reflns_av_R_equivalents 0.1415
_diffrn_reflns_av_sigmaI/netI 0.0445
_diffrn_reflns_limit_h_max 44
_diffrn_reflns_limit_h_min -43
_diffrn_reflns_limit_k_max 44
_diffrn_reflns_limit_k_min -41
_diffrn_reflns_limit_l_max 44
_diffrn_reflns_limit_l_min -44
_diffrn_reflns_number 256330
_diffrn_reflns_theta_full 27.86
_diffrn_reflns_theta_max 27.86
_diffrn_reflns_theta_min 3.41
_exptl_absorpt_coefficient_mu 2.235
_exptl_absorpt_correction_T_max 0.720
_exptl_absorpt_correction_T_min 0.591
_exptl_absorpt_correction_type empirical
_exptl_absorpt_process_details '(Blessing, 1995, 1997)'
_exptl_crystal_colour 'light yellow'
_exptl_crystal_density_diffrn 1.133
_exptl_crystal_density_method 'not measured'
_exptl_crystal_description cubic
_exptl_crystal_F_000 13008
_exptl_crystal_size_max 0.25
_exptl_crystal_size_mid 0.20
_exptl_crystal_size_min 0.17
_refine_diff_density_max 0.778
_refine_diff_density_min -0.739
_refine_diff_density_rms 0.107
_refine_ls_extinction_coef 0.000062(17)
_refine_ls_extinction_expression Fc^*^=kFc[1+0.001xFc^2^\l^3^/sin(2\q)]^-1/4^
_refine_ls_extinction_method SHELXL
_refine_ls_goodness_of_fit_ref 1.090
_refine_ls_hydrogen_treatment mixed
_refine_ls_matrix_type full
_refine_ls_number_parameters 257
_refine_ls_number_reflns 7709
_refine_ls_number_restraints 0
_refine_ls_restrained_S_all 1.090
_refine_ls_R_factor_all 0.0810
_refine_ls_R_factor_gt 0.0497
_refine_ls_shift/su_max 0.001
_refine_ls_shift/su_mean 0.000
_refine_ls_structure_factor_coef Fsqd
_refine_ls_weighting_details 'calc w=1/[\s^2^(Fo^2^)+(0.0563P)^2^+114.6292P] where P=(Fo^2^+2Fc^2^)/3'
_refine_ls_weighting_scheme calc
_refine_ls_wR_factor_gt 0.1178
_refine_ls_wR_factor_ref 0.1300
_reflns_number_gt 5688
_reflns_number_total 7709
_reflns_threshold_expression >2sigma(I)
_cod_data_source_file ic025929u-3_s1_3.cif
_cod_data_source_block 2
_cod_depositor_comments
;
The following automatic conversions were performed:

'_symmetry_cell_setting' value 'Cubic' changed to 'cubic' according
to the built-in table from CIF Core dictionary named 'cif_core.dic'
version 2.4.1 from 2010-06-29.

Automatic conversion script
Id: cif_fix_values 1646 2011-03-28 12:23:43Z adriana 
;
_cod_original_sg_symbol_H-M 'P n -3 n'
_cod_original_formula_sum 'C169 H177 Cl3 N O44 Eu9'
_cod_database_code 4319049

loop_
_symmetry_equiv_pos_as_xyz
'x, y, z'
'-x+1/2, -y+1/2, z'
'-x+1/2, y, -z+1/2'
'x, -y+1/2, -z+1/2'
'z, x, y'
'z, -x+1/2, -y+1/2'
'-z+1/2, -x+1/2, y'
'-z+1/2, x, -y+1/2'
'y, z, x'
'-y+1/2, z, -x+1/2'
'y, -z+1/2, -x+1/2'
'-y+1/2, -z+1/2, x'
'y, x, -z+1/2'
'-y+1/2, -x+1/2, -z+1/2'
'y, -x+1/2, z'
'-y+1/2, x, z'
'x, z, -y+1/2'
'-x+1/2, z, y'
'-x+1/2, -z+1/2, -y+1/2'
'x, -z+1/2, y'
'z, y, -x+1/2'
'z, -y+1/2, x'
'-z+1/2, y, x'
'-z+1/2, -y+1/2, -x+1/2'
'-x, -y, -z'
'x-1/2, y-1/2, -z'
'x-1/2, -y, z-1/2'
'-x, y-1/2, z-1/2'
'-z, -x, -y'
'-z, x-1/2, y-1/2'
'z-1/2, x-1/2, -y'
'z-1/2, -x, y-1/2'
'-y, -z, -x'
'y-1/2, -z, x-1/2'
'-y, z-1/2, x-1/2'
'y-1/2, z-1/2, -x'
'-y, -x, z-1/2'
'y-1/2, x-1/2, z-1/2'
'-y, x-1/2, -z'
'y-1/2, -x, -z'
'-x, -z, y-1/2'
'x-1/2, -z, -y'
'x-1/2, z-1/2, y-1/2'
'-x, z-1/2, -y'
'-z, -y, x-1/2'
'-z, y-1/2, -x'
'z-1/2, -y, -x'
'z-1/2, y-1/2, x-1/2'

loop_
_atom_site_label
_atom_site_type_symbol
_atom_site_fract_x
_atom_site_fract_y
_atom_site_fract_z
_atom_site_U_iso_or_equiv
_atom_site_adp_type
_atom_site_occupancy
_atom_site_symmetry_multiplicity
_atom_site_calc_flag
_atom_site_refinement_flags
_atom_site_disorder_assembly
_atom_site_disorder_group
Eu1 Eu 0.179479(8) 0.669651(8) 0.219653(8) 0.02976(11) Uani 1 1 d . . .
Eu2 Eu 0.2500 0.7500 0.2500 0.02576(17) Uani 1 8 d S . .
O1 O 0.2500 0.6622(2) 0.2500 0.0317(15) Uani 1 4 d S . .
O2 O 0.19229(10) 0.71220(10) 0.27257(10) 0.0281(8) Uani 1 1 d . . .
H2 H 0.1697 0.7281 0.2815 0.034 Uiso 1 1 calc R . .
O3 O 0.14038(11) 0.72579(11) 0.20673(11) 0.0375(9) Uani 1 1 d . . .
O4 O 0.14999(11) 0.66021(12) 0.15781(11) 0.0403(9) Uani 1 1 d . . .
O5 O 0.18449(11) 0.62419(11) 0.27616(11) 0.0360(9) Uani 1 1 d . . .
O6 O 0.11741(11) 0.64393(12) 0.23521(12) 0.0453(10) Uani 1 1 d . . .
C1 C 0.08766(19) 0.76937(19) 0.19269(19) 0.0497(16) Uani 1 1 d . . .
H1A H 0.1054 0.7915 0.1910 0.075 Uiso 1 1 calc R . .
H1B H 0.0762 0.7683 0.2186 0.075 Uiso 1 1 calc R . .
H1C H 0.0671 0.7723 0.1734 0.075 Uiso 1 1 calc R . .
C2 C 0.11008(16) 0.73178(18) 0.18488(16) 0.0382(13) Uani 1 1 d . . .
C3 C 0.09783(17) 0.70666(18) 0.15444(17) 0.0412(14) Uani 1 1 d . . .
H3 H 0.0744 0.7128 0.1415 0.049 Uiso 1 1 calc R . .
C4 C 0.11821(17) 0.67300(17) 0.14206(16) 0.0385(13) Uani 1 1 d . . .
C5 C 0.10397(18) 0.65005(19) 0.10691(17) 0.0451(14) Uani 1 1 d . . .
C6 C 0.06417(19) 0.6505(2) 0.09515(19) 0.0562(18) Uani 1 1 d . . .
H6 H 0.0456 0.6648 0.1096 0.067 Uiso 1 1 calc R . .
C7 C 0.0528(2) 0.6296(3) 0.0620(2) 0.071(2) Uani 1 1 d . . .
H7 H 0.0264 0.6298 0.0541 0.086 Uiso 1 1 calc R . .
C8 C 0.0803(3) 0.6083(3) 0.0403(2) 0.078(2) Uani 1 1 d . . .
H8 H 0.0725 0.5942 0.0180 0.094 Uiso 1 1 calc R . .
C9 C 0.1187(3) 0.6084(3) 0.0519(2) 0.081(3) Uani 1 1 d . . .
H9 H 0.1374 0.5948 0.0370 0.097 Uiso 1 1 calc R . .
C10 C 0.1304(2) 0.6284(2) 0.0855(2) 0.064(2) Uani 1 1 d . . .
H10 H 0.1567 0.6270 0.0936 0.077 Uiso 1 1 calc R . .
C11 C 0.1818(2) 0.5676(2) 0.3169(2) 0.069(2) Uani 1 1 d . . .
H11A H 0.2063 0.5579 0.3064 0.103 Uiso 1 1 calc R . .
H11B H 0.1644 0.5457 0.3222 0.103 Uiso 1 1 calc R . .
H11C H 0.1867 0.5818 0.3410 0.103 Uiso 1 1 calc R . .
C12 C 0.16297(17) 0.59442(17) 0.28778(18) 0.0412(14) Uani 1 1 d . . .
C13 C 0.12511(18) 0.58798(18) 0.27594(17) 0.0441(14) Uani 1 1 d . . .
H13 H 0.1130 0.5647 0.2842 0.053 Uiso 1 1 calc R . .
C14 C 0.10268(16) 0.61391(17) 0.25203(18) 0.0404(13) Uani 1 1 d . . .
C15 C 0.05916(17) 0.60731(17) 0.24561(18) 0.0431(14) Uani 1 1 d . . .
C16 C 0.03689(19) 0.5814(2) 0.2677(2) 0.0548(17) Uani 1 1 d . . .
H16 H 0.0490 0.5672 0.2879 0.066 Uiso 1 1 calc R . .
C17 C -0.0022(2) 0.5760(2) 0.2608(2) 0.063(2) Uani 1 1 d . . .
H17 H -0.0166 0.5583 0.2763 0.076 Uiso 1 1 calc R . .
C18 C -0.0205(2) 0.5965(2) 0.2311(2) 0.063(2) Uani 1 1 d . . .
H18 H -0.0472 0.5926 0.2261 0.075 Uiso 1 1 calc R . .
C19 C 0.00043(19) 0.6224(2) 0.2091(2) 0.0594(18) Uani 1 1 d . . .
H19 H -0.0121 0.6366 0.1892 0.071 Uiso 1 1 calc R . .
C20 C 0.04046(18) 0.6280(2) 0.2162(2) 0.0498(16) Uani 1 1 d . . .
H20 H 0.0547 0.6459 0.2008 0.060 Uiso 1 1 calc R . .
C101 C 0.1620(12) 0.5015(13) 0.4613(12) 0.44(2) Uiso 1 1 d . . .
C102 C 0.0854(10) 0.4978(11) 0.3310(10) 0.383(18) Uiso 1 1 d . . .
C103 C -0.0127(11) 0.5127(11) -0.0127(11) 0.45(4) Uiso 1 3 d S . .
C104 C 0.1426(9) 0.5350(9) 0.4284(9) 0.306(13) Uiso 1 1 d . . .

loop_
_atom_site_aniso_label
_atom_site_aniso_U_11
_atom_site_aniso_U_22
_atom_site_aniso_U_33
_atom_site_aniso_U_23
_atom_site_aniso_U_13
_atom_site_aniso_U_12
Eu1 0.02675(16) 0.03433(17) 0.02819(16) 0.00030(11) -0.00058(10) -0.00380(11)
Eu2 0.0236(2) 0.0301(4) 0.0236(2) 0.000 0.000 0.000
O1 0.029(2) 0.036(4) 0.029(2) 0.000 0.000 0.000
O2 0.0259(18) 0.0322(19) 0.0261(18) 0.0002(14) 0.0025(14) 0.0024(14)
O3 0.032(2) 0.041(2) 0.040(2) -0.0010(17) -0.0048(17) 0.0014(16)
O4 0.036(2) 0.054(2) 0.031(2) -0.0040(18) -0.0042(17) 0.0015(19)
O5 0.034(2) 0.037(2) 0.037(2) -0.0002(16) -0.0010(16) -0.0093(16)
O6 0.029(2) 0.052(3) 0.054(3) 0.014(2) 0.0040(18) -0.0097(18)
C1 0.044(4) 0.055(4) 0.050(4) -0.002(3) -0.007(3) 0.013(3)
C2 0.029(3) 0.051(4) 0.034(3) 0.004(3) -0.005(2) -0.002(2)
C3 0.032(3) 0.054(4) 0.038(3) 0.000(3) -0.011(2) 0.000(3)
C4 0.035(3) 0.048(4) 0.032(3) 0.005(2) -0.002(2) -0.007(3)
C5 0.045(4) 0.056(4) 0.034(3) 0.000(3) -0.008(3) -0.005(3)
C6 0.043(4) 0.081(5) 0.045(4) -0.013(3) -0.005(3) -0.008(3)
C7 0.047(4) 0.105(6) 0.062(5) -0.019(4) -0.012(4) -0.011(4)
C8 0.078(6) 0.100(7) 0.056(5) -0.030(4) -0.018(4) -0.004(5)
C9 0.070(5) 0.104(7) 0.069(5) -0.037(5) -0.020(4) 0.021(5)
C10 0.055(4) 0.084(5) 0.053(4) -0.023(4) -0.017(3) 0.013(4)
C11 0.063(5) 0.059(4) 0.084(6) 0.031(4) -0.018(4) -0.018(4)
C12 0.039(3) 0.038(3) 0.047(4) 0.004(3) 0.001(3) -0.004(3)
C13 0.043(3) 0.044(3) 0.045(4) 0.007(3) 0.000(3) -0.012(3)
C14 0.038(3) 0.048(3) 0.035(3) 0.000(3) 0.005(3) -0.011(3)
C15 0.038(3) 0.045(3) 0.047(4) -0.005(3) 0.004(3) -0.009(3)
C16 0.041(4) 0.066(5) 0.057(4) 0.008(3) -0.001(3) -0.016(3)
C17 0.042(4) 0.060(5) 0.087(6) 0.009(4) 0.005(4) -0.017(3)
C18 0.039(4) 0.054(4) 0.095(6) -0.009(4) 0.001(4) -0.014(3)
C19 0.033(3) 0.064(5) 0.082(5) 0.004(4) -0.007(3) 0.000(3)
C20 0.035(3) 0.054(4) 0.061(4) 0.010(3) 0.000(3) -0.006(3)

loop_
_atom_type_symbol
_atom_type_description
_atom_type_scat_dispersion_real
_atom_type_scat_dispersion_imag
_atom_type_scat_source
C C 0.0033 0.0016 'International Tables Vol C Tables 4.2.6.8 and 6.1.1.4'
H H 0.0000 0.0000 'International Tables Vol C Tables 4.2.6.8 and 6.1.1.4'
O O 0.0106 0.0060 'International Tables Vol C Tables 4.2.6.8 and 6.1.1.4'
Cl Cl 0.1484 0.1585 'International Tables Vol C Tables 4.2.6.8 and 6.1.1.4'
Eu Eu -0.1578 3.6682 'International Tables Vol C Tables 4.2.6.8 and 6.1.1.4'
N N 0.0061 0.0033 'International Tables Vol C Tables 4.2.6.8 and 6.1.1.4'

loop_
_geom_angle_atom_site_label_1
_geom_angle_atom_site_label_2
_geom_angle_atom_site_label_3
_geom_angle
_geom_angle_site_symmetry_1
_geom_angle_site_symmetry_3
_geom_angle_publ_flag
O6 Eu1 O2 102.93(13) . . ?
O6 Eu1 O4 76.52(14) . . ?
O2 Eu1 O4 147.98(13) . . ?
O6 Eu1 O3 80.63(14) . . ?
O2 Eu1 O3 75.50(12) . . ?
O4 Eu1 O3 72.82(13) . . ?
O6 Eu1 O2 159.29(13) . 23 ?
O2 Eu1 O2 78.30(16) . 23 ?
O4 Eu1 O2 91.47(13) . 23 ?
O3 Eu1 O2 79.71(12) . 23 ?
O6 Eu1 O5 115.19(14) . 23 ?
O2 Eu1 O5 130.03(12) . 23 ?
O4 Eu1 O5 75.05(13) . 23 ?
O3 Eu1 O5 139.30(13) . 23 ?
O2 Eu1 O5 76.81(12) 23 23 ?
O6 Eu1 O5 69.72(13) . . ?
O2 Eu1 O5 77.12(12) . . ?
O4 Eu1 O5 129.72(13) . . ?
O3 Eu1 O5 133.41(13) . . ?
O2 Eu1 O5 129.75(12) 23 . ?
O5 Eu1 O5 86.72(17) 23 . ?
O6 Eu1 O1 134.28(14) . . ?
O2 Eu1 O1 65.70(14) . . ?
O4 Eu1 O1 136.76(11) . . ?
O3 Eu1 O1 131.62(18) . . ?
O2 Eu1 O1 65.43(14) 23 . ?
O5 Eu1 O1 64.64(13) 23 . ?
O5 Eu1 O1 64.59(13) . . ?
O6 Eu1 Eu1 97.09(10) . 21 ?
O2 Eu1 Eu1 38.74(8) . 21 ?
O4 Eu1 Eu1 171.29(10) . 21 ?
O3 Eu1 Eu1 112.35(9) . 21 ?
O2 Eu1 Eu1 96.32(8) 23 21 ?
O5 Eu1 Eu1 102.94(9) 23 21 ?
O5 Eu1 Eu1 41.62(8) . 21 ?
O1 Eu1 Eu1 45.266(15) . 21 ?
O6 Eu1 Eu1 156.87(11) . 23 ?
O2 Eu1 Eu1 96.38(8) . 23 ?
O4 Eu1 Eu1 93.74(10) . 23 ?
O3 Eu1 Eu1 116.94(9) . 23 ?
O2 Eu1 Eu1 38.33(8) 23 23 ?
O5 Eu1 Eu1 41.68(9) 23 23 ?
O5 Eu1 Eu1 102.92(9) . 23 ?
O1 Eu1 Eu1 45.266(15) . 23 ?
Eu1 Eu1 Eu1 90.0 21 23 ?
O6 Eu1 Eu2 141.19(11) . . ?
O2 Eu1 Eu2 39.47(8) . . ?
O4 Eu1 Eu2 127.84(10) . . ?
O3 Eu1 Eu2 79.86(9) . . ?
O2 Eu1 Eu2 39.59(8) 23 . ?
O5 Eu1 Eu2 101.38(9) 23 . ?
O5 Eu1 Eu2 101.31(8) . . ?
O1 Eu1 Eu2 51.83(15) . . ?
Eu1 Eu1 Eu2 60.758(2) 21 . ?
Eu1 Eu1 Eu2 60.758(2) 23 . ?
O2 Eu2 O2 117.23(16) 2_565 4_565 ?
O2 Eu2 O2 74.26(7) 2_565 22_565 ?
O2 Eu2 O2 74.26(7) 4_565 22_565 ?
O2 Eu2 O2 139.96(15) 2_565 23 ?
O2 Eu2 O2 77.11(15) 4_565 23 ?
O2 Eu2 O2 74.68(16) 22_565 23 ?
O2 Eu2 O2 74.26(7) 2_565 24_565 ?
O2 Eu2 O2 74.26(7) 4_565 24_565 ?
O2 Eu2 O2 117.23(16) 22_565 24_565 ?
O2 Eu2 O2 143.78(15) 23 24_565 ?
O2 Eu2 O2 143.78(15) 2_565 . ?
O2 Eu2 O2 74.68(16) 4_565 . ?
O2 Eu2 O2 139.96(15) 22_565 . ?
O2 Eu2 O2 74.26(7) 23 . ?
O2 Eu2 O2 77.11(15) 24_565 . ?
O2 Eu2 O2 74.68(16) 2_565 3 ?
O2 Eu2 O2 143.78(15) 4_565 3 ?
O2 Eu2 O2 77.11(15) 22_565 3 ?
O2 Eu2 O2 74.26(7) 23 3 ?
O2 Eu2 O2 139.96(15) 24_565 3 ?
O2 Eu2 O2 117.23(16) . 3 ?
O2 Eu2 O2 77.11(15) 2_565 21 ?
O2 Eu2 O2 139.96(15) 4_565 21 ?
O2 Eu2 O2 143.78(15) 22_565 21 ?
O2 Eu2 O2 117.23(16) 23 21 ?
O2 Eu2 O2 74.68(16) 24_565 21 ?
O2 Eu2 O2 74.26(7) . 21 ?
O2 Eu2 O2 74.26(7) 3 21 ?
O2 Eu2 O1 58.62(8) 2_565 2_565 ?
O2 Eu2 O1 58.62(8) 4_565 2_565 ?
O2 Eu2 O1 58.62(8) 22_565 2_565 ?
O2 Eu2 O1 121.38(8) 23 2_565 ?
O2 Eu2 O1 58.62(8) 24_565 2_565 ?
O2 Eu2 O1 121.38(8) . 2_565 ?
O2 Eu2 O1 121.38(8) 3 2_565 ?
O2 Eu2 O1 121.38(8) 21 2_565 ?
O2 Eu2 O1 121.38(8) 2_565 . ?
O2 Eu2 O1 121.38(8) 4_565 . ?
O2 Eu2 O1 121.38(8) 22_565 . ?
O2 Eu2 O1 58.62(8) 23 . ?
O2 Eu2 O1 121.38(8) 24_565 . ?
O2 Eu2 O1 58.62(8) . . ?
O2 Eu2 O1 58.62(8) 3 . ?
O2 Eu2 O1 58.62(8) 21 . ?
O1 Eu2 O1 180.0 2_565 . ?
O2 Eu2 Eu1 37.73(8) 2_565 24_565 ?
O2 Eu2 Eu1 92.17(8) 4_565 24_565 ?
O2 Eu2 Eu1 92.47(8) 22_565 24_565 ?
O2 Eu2 Eu1 165.01(8) 23 24_565 ?
O2 Eu2 Eu1 37.23(8) 24_565 24_565 ?
O2 Eu2 Eu1 113.35(8) . 24_565 ?
O2 Eu2 Eu1 110.90(8) 3 24_565 ?
O2 Eu2 Eu1 77.71(8) 21 24_565 ?
O1 Eu2 Eu1 43.696(4) 2_565 24_565 ?
O1 Eu2 Eu1 136.304(4) . 24_565 ?
O2 Eu2 Eu1 37.23(8) 2_565 2_565 ?
O2 Eu2 Eu1 92.47(8) 4_565 2_565 ?
O2 Eu2 Eu1 37.73(8) 22_565 2_565 ?
O2 Eu2 Eu1 110.90(8) 23 2_565 ?
O2 Eu2 Eu1 92.17(8) 24_565 2_565 ?
O2 Eu2 Eu1 165.01(8) . 2_565 ?
O2 Eu2 Eu1 77.71(8) 3 2_565 ?
O2 Eu2 Eu1 113.35(8) 21 2_565 ?
O1 Eu2 Eu1 43.696(4) 2_565 2_565 ?
O1 Eu2 Eu1 136.304(4) . 2_565 ?
Eu1 Eu2 Eu1 58.483(5) 24_565 2_565 ?
Eu1 O1 Eu1 168.9(3) 3 . ?
Eu1 O1 Eu1 89.47(3) 3 23 ?
Eu1 O1 Eu1 89.47(3) . 23 ?
Eu1 O1 Eu1 89.47(3) 3 21 ?
Eu1 O1 Eu1 89.47(3) . 21 ?
Eu1 O1 Eu1 168.9(3) 23 21 ?
Eu1 O1 Eu2 84.47(15) 3 . ?
Eu1 O1 Eu2 84.47(15) . . ?
Eu1 O1 Eu2 84.47(15) 23 . ?
Eu1 O1 Eu2 84.47(15) 21 . ?
Eu1 O2 Eu1 102.93(13) . 21 ?
Eu1 O2 Eu2 103.30(12) . . ?
Eu1 O2 Eu2 102.69(12) 21 . ?
Eu1 O2 H2 115.4 . . ?
Eu1 O2 H2 115.4 21 . ?
Eu2 O2 H2 115.4 . . ?
C2 O3 Eu1 133.2(4) . . ?
C4 O4 Eu1 133.4(4) . . ?
C12 O5 Eu1 124.8(3) . 21 ?
C12 O5 Eu1 132.8(3) . . ?
Eu1 O5 Eu1 96.70(13) 21 . ?
C14 O6 Eu1 139.0(4) . . ?
C2 C1 H1A 109.5 . . ?
C2 C1 H1B 109.5 . . ?
H1A C1 H1B 109.5 . . ?
C2 C1 H1C 109.5 . . ?
H1A C1 H1C 109.5 . . ?
H1B C1 H1C 109.5 . . ?
O3 C2 C3 124.5(5) . . ?
O3 C2 C1 115.9(5) . . ?
C3 C2 C1 119.6(5) . . ?
C4 C3 C2 124.8(5) . . ?
C4 C3 H3 117.6 . . ?
C2 C3 H3 117.6 . . ?
O4 C4 C3 124.6(5) . . ?
O4 C4 C5 115.2(5) . . ?
C3 C4 C5 120.1(5) . . ?
C10 C5 C6 118.9(6) . . ?
C10 C5 C4 119.3(6) . . ?
C6 C5 C4 121.8(6) . . ?
C7 C6 C5 119.5(7) . . ?
C7 C6 H6 120.3 . . ?
C5 C6 H6 120.3 . . ?
C6 C7 C8 120.5(7) . . ?
C6 C7 H7 119.7 . . ?
C8 C7 H7 119.7 . . ?
C9 C8 C7 119.2(7) . . ?
C9 C8 H8 120.4 . . ?
C7 C8 H8 120.4 . . ?
C8 C9 C10 121.0(8) . . ?
C8 C9 H9 119.5 . . ?
C10 C9 H9 119.5 . . ?
C5 C10 C9 120.8(7) . . ?
C5 C10 H10 119.6 . . ?
C9 C10 H10 119.6 . . ?
C12 C11 H11A 109.5 . . ?
C12 C11 H11B 109.5 . . ?
H11A C11 H11B 109.5 . . ?
C12 C11 H11C 109.5 . . ?
H11A C11 H11C 109.5 . . ?
H11B C11 H11C 109.5 . . ?
O5 C12 C13 124.1(6) . . ?
O5 C12 C11 115.7(5) . . ?
C13 C12 C11 120.1(6) . . ?
C12 C13 C14 125.1(5) . . ?
C12 C13 H13 117.5 . . ?
C14 C13 H13 117.5 . . ?
O6 C14 C13 122.9(5) . . ?
O6 C14 C15 116.1(5) . . ?
C13 C14 C15 121.0(5) . . ?
C20 C15 C16 117.8(6) . . ?
C20 C15 C14 118.7(5) . . ?
C16 C15 C14 123.5(6) . . ?
C17 C16 C15 121.8(7) . . ?
C17 C16 H16 119.1 . . ?
C15 C16 H16 119.1 . . ?
C16 C17 C18 119.8(7) . . ?
C16 C17 H17 120.1 . . ?
C18 C17 H17 120.1 . . ?
C19 C18 C17 119.8(7) . . ?
C19 C18 H18 120.1 . . ?
C17 C18 H18 120.1 . . ?
C18 C19 C20 120.4(7) . . ?
C18 C19 H19 119.8 . . ?
C20 C19 H19 119.8 . . ?
C15 C20 C19 120.3(6) . . ?
C15 C20 H20 119.9 . . ?
C19 C20 H20 119.9 . . ?

loop_
_geom_bond_atom_site_label_1
_geom_bond_atom_site_label_2
_geom_bond_distance
_geom_bond_site_symmetry_2
_geom_bond_publ_flag
Eu1 O6 2.333(4) . ?
Eu1 O2 2.337(3) . ?
Eu1 O4 2.339(4) . ?
Eu1 O3 2.355(4) . ?
Eu1 O2 2.358(3) 23 ?
Eu1 O5 2.456(4) 23 ?
Eu1 O5 2.459(4) . ?
Eu1 O1 2.6090(8) . ?
Eu1 Eu1 3.6725(4) 21 ?
Eu1 Eu1 3.6725(4) 23 ?
Eu1 Eu2 3.7590(3) . ?
Eu2 O2 2.455(3) 2_565 ?
Eu2 O2 2.455(3) 4_565 ?
Eu2 O2 2.455(3) 22_565 ?
Eu2 O2 2.455(3) 23 ?
Eu2 O2 2.455(3) 24_565 ?
Eu2 O2 2.455(3) . ?
Eu2 O2 2.455(3) 3 ?
Eu2 O2 2.455(3) 21 ?
Eu2 O1 2.969(7) 2_565 ?
Eu2 O1 2.969(7) . ?
Eu2 Eu1 3.7590(3) 24_565 ?
Eu2 Eu1 3.7590(3) 2_565 ?
O1 Eu1 2.6090(7) 3 ?
O1 Eu1 2.6090(7) 23 ?
O1 Eu1 2.6090(7) 21 ?
O2 Eu1 2.358(3) 21 ?
O2 H2 0.9800 . ?
O3 C2 1.280(6) . ?
O4 C4 1.275(7) . ?
O5 C12 1.303(7) . ?
O5 Eu1 2.456(4) 21 ?
O6 C14 1.266(7) . ?
C1 C2 1.504(8) . ?
C1 H1A 0.9600 . ?
C1 H1B 0.9600 . ?
C1 H1C 0.9600 . ?
C2 C3 1.398(8) . ?
C3 C4 1.395(8) . ?
C3 H3 0.9300 . ?
C4 C5 1.499(8) . ?
C5 C10 1.366(9) . ?
C5 C6 1.404(8) . ?
C6 C7 1.381(9) . ?
C6 H6 0.9300 . ?
C7 C8 1.388(11) . ?
C7 H7 0.9300 . ?
C8 C9 1.357(11) . ?
C8 H8 0.9300 . ?
C9 C10 1.379(10) . ?
C9 H9 0.9300 . ?
C10 H10 0.9300 . ?
C11 C12 1.482(9) . ?
C11 H11A 0.9600 . ?
C11 H11B 0.9600 . ?
C11 H11C 0.9600 . ?
C12 C13 1.359(8) . ?
C13 C14 1.414(8) . ?
C13 H13 0.9300 . ?
C14 C15 1.505(8) . ?
C15 C20 1.372(9) . ?
C15 C16 1.376(8) . ?
C16 C17 1.357(9) . ?
C16 H16 0.9300 . ?
C17 C18 1.368(10) . ?
C17 H17 0.9300 . ?
C18 C19 1.350(10) . ?
C18 H18 0.9300 . ?
C19 C20 1.388(8) . ?
C19 H19 0.9300 . ?
C20 H20 0.9300 . ?
C101 C104 1.72(4) . ?
C103 C103 1.49(13) 25_565 ?
